data_4104037
loop_
_publ_author_name
'Stephen J. Geier'
'Douglas W. Stephan'

_publ_section_title
;
 Lutidine/B(C6F5)3: At the Boundary of Classical and Frustrated Lewis Pair
 Reactivity
;
_journal_name_full 'Journal of the American Chemical Society'
_journal_page_first 3476
_journal_page_last 3477
_journal_paper_doi 10.1021/ja900572x
_journal_volume 131
_journal_year 2009
_chemical_formula_sum 'C25 H9 B F15 N'
_chemical_formula_weight 619.14
_space_group_IT_number 14
_symmetry_cell_setting monoclinic
_symmetry_space_group_name_Hall '-P 2yn'
_symmetry_space_group_name_H-M 'P 1 21/n 1'
_atom_sites_solution_hydrogens geom
_atom_sites_solution_primary direct
_atom_sites_solution_secondary difmap
_audit_creation_method SHELXL-97
_cell_angle_alpha 90.00
_cell_angle_beta 100.156(2)
_cell_angle_gamma 90.00
_cell_formula_units_Z 4
_cell_length_a 12.8108(4)
_cell_length_b 13.4663(4)
_cell_length_c 13.3937(4)
_cell_measurement_reflns_used 9862
_cell_measurement_temperature 150
_cell_measurement_theta_max 32.27
_cell_measurement_theta_min 2.21
_cell_volume 2274.40(12)
_computing_structure_refinement 'SHELXL-97 (Sheldrick, 1997)'
_computing_structure_solution 'SHELXS-97 (Sheldrick, 1990)'
_diffrn_ambient_temperature 150
_diffrn_measured_fraction_theta_full 0.971
_diffrn_measured_fraction_theta_max 0.971
_diffrn_radiation_monochromator graphite
_diffrn_radiation_source 'fine-focus sealed tube'
_diffrn_radiation_type MoK\a
_diffrn_radiation_wavelength 0.71073
_diffrn_reflns_av_R_equivalents 0.0293
_diffrn_reflns_av_sigmaI/netI 0.0209
_diffrn_reflns_limit_h_max 19
_diffrn_reflns_limit_h_min -16
_diffrn_reflns_limit_k_max 20
_diffrn_reflns_limit_k_min -20
_diffrn_reflns_limit_l_max 16
_diffrn_reflns_limit_l_min -19
_diffrn_reflns_number 56522
_diffrn_reflns_theta_full 32.42
_diffrn_reflns_theta_max 32.42
_diffrn_reflns_theta_min 2.03
_exptl_absorpt_coefficient_mu 0.192
_exptl_absorpt_correction_T_max 0.9811
_exptl_absorpt_correction_T_min 0.9626
_exptl_absorpt_correction_type multi-scan
_exptl_crystal_colour colorless
_exptl_crystal_density_diffrn 1.808
_exptl_crystal_density_method 'not measured'
_exptl_crystal_description blocks
_exptl_crystal_F_000 1224
_exptl_crystal_size_max 0.20
_exptl_crystal_size_mid 0.20
_exptl_crystal_size_min 0.10
_refine_diff_density_max 0.628
_refine_diff_density_min -0.583
_refine_diff_density_rms 0.074
_refine_ls_extinction_method none
_refine_ls_goodness_of_fit_ref 1.055
_refine_ls_hydrogen_treatment constr
_refine_ls_matrix_type full
_refine_ls_number_parameters 379
_refine_ls_number_reflns 7942
_refine_ls_number_restraints 0
_refine_ls_restrained_S_all 1.055
_refine_ls_R_factor_all 0.0709
_refine_ls_R_factor_gt 0.0494
_refine_ls_shift/su_max 0.000
_refine_ls_shift/su_mean 0.000
_refine_ls_structure_factor_coef Fsqd
_refine_ls_weighting_details 'calc w=1/[\s^2^(Fo^2^)+(0.0633P)^2^+2.2750P] where P=(Fo^2^+2Fc^2^)/3'
_refine_ls_weighting_scheme calc
_refine_ls_wR_factor_gt 0.1275
_refine_ls_wR_factor_ref 0.1475
_reflns_number_gt 6118
_reflns_number_total 7942
_reflns_threshold_expression >2sigma(I)
_cod_data_source_file ja900572x_si_003_1.cif
_cod_data_source_block (2,6-Me2C5H3N)B(C6F5)3
_cod_database_code 4104037

loop_
_symmetry_equiv_pos_as_xyz
'x, y, z'
'-x+1/2, y+1/2, -z+1/2'
'-x, -y, -z'
'x-1/2, -y-1/2, z-1/2'

loop_
_atom_site_label
_atom_site_type_symbol
_atom_site_fract_x
_atom_site_fract_y
_atom_site_fract_z
_atom_site_U_iso_or_equiv
_atom_site_adp_type
_atom_site_occupancy
_atom_site_symmetry_multiplicity
_atom_site_calc_flag
_atom_site_refinement_flags
N1 N 0.16210(11) 0.27685(10) 0.65126(10) 0.0186(2) Uani 1 1 d .
B1 B 0.25781(14) 0.26647(12) 0.58282(13) 0.0170(3) Uani 1 1 d .
F1 F 0.27747(8) 0.13566(8) 0.77784(8) 0.0248(2) Uani 1 1 d .
F2 F 0.43309(9) 0.01194(8) 0.84185(8) 0.0265(2) Uani 1 1 d .
F3 F 0.60183(9) -0.00383(9) 0.74410(10) 0.0364(3) Uani 1 1 d .
F4 F 0.60725(10) 0.10945(10) 0.57653(10) 0.0374(3) Uani 1 1 d .
F5 F 0.45041(9) 0.23521(8) 0.50948(8) 0.0258(2) Uani 1 1 d .
F6 F 0.11142(8) 0.40598(8) 0.47698(8) 0.0250(2) Uani 1 1 d .
F7 F 0.13960(10) 0.59759(8) 0.44449(9) 0.0311(2) Uani 1 1 d .
F8 F 0.33225(11) 0.68358(8) 0.50483(9) 0.0325(3) Uani 1 1 d .
F9 F 0.49562(9) 0.57200(8) 0.60319(10) 0.0329(3) Uani 1 1 d .
F10 F 0.46910(9) 0.38317(8) 0.64345(9) 0.0294(2) Uani 1 1 d .
F11 F 0.18866(9) 0.06185(8) 0.57784(9) 0.0286(2) Uani 1 1 d .
F12 F 0.15971(11) -0.06207(9) 0.42216(11) 0.0416(3) Uani 1 1 d .
F13 F 0.17435(11) 0.00384(11) 0.23186(10) 0.0430(3) Uani 1 1 d .
F14 F 0.22340(11) 0.19776(12) 0.20568(9) 0.0419(3) Uani 1 1 d .
F15 F 0.25767(11) 0.32130(8) 0.35890(8) 0.0322(3) Uani 1 1 d .
C1 C 0.35694(12) 0.19732(11) 0.64210(12) 0.0177(3) Uani 1 1 d .
C2 C 0.35847(12) 0.13594(11) 0.72571(12) 0.0184(3) Uani 1 1 d .
C3 C 0.43914(13) 0.06914(12) 0.76164(12) 0.0202(3) Uani 1 1 d .
C4 C 0.52437(13) 0.06074(13) 0.71214(14) 0.0244(3) Uani 1 1 d .
C5 C 0.52675(14) 0.11874(13) 0.62750(14) 0.0243(3) Uani 1 1 d .
C6 C 0.44467(13) 0.18410(12) 0.59507(12) 0.0200(3) Uani 1 1 d .
C7 C 0.28819(13) 0.38194(11) 0.56057(12) 0.0180(3) Uani 1 1 d .
C8 C 0.20869(13) 0.44380(11) 0.51057(12) 0.0187(3) Uani 1 1 d .
C9 C 0.22111(14) 0.54310(12) 0.49110(12) 0.0214(3) Uani 1 1 d .
C10 C 0.31845(15) 0.58710(12) 0.52192(12) 0.0226(3) Uani 1 1 d .
C11 C 0.40092(14) 0.53052(12) 0.57152(13) 0.0228(3) Uani 1 1 d .
C12 C 0.38425(13) 0.43060(12) 0.59019(13) 0.0210(3) Uani 1 1 d .
C13 C 0.22426(12) 0.19969(11) 0.47876(12) 0.0180(3) Uani 1 1 d .
C14 C 0.20043(13) 0.09910(12) 0.48653(13) 0.0216(3) Uani 1 1 d .
C15 C 0.18351(14) 0.03325(13) 0.40655(16) 0.0272(3) Uani 1 1 d .
C16 C 0.19001(14) 0.06605(15) 0.31051(15) 0.0285(4) Uani 1 1 d .
C17 C 0.21450(15) 0.16411(15) 0.29772(13) 0.0268(3) Uani 1 1 d .
C18 C 0.23172(14) 0.22815(12) 0.38037(12) 0.0217(3) Uani 1 1 d .
C19 C 0.18988(14) 0.31740(12) 0.74688(12) 0.0222(3) Uani 1 1 d .
C20 C 0.29648(16) 0.36272(14) 0.78402(13) 0.0274(3) Uani 1 1 d .
H20A H 0.3396 0.3567 0.7325 0.041 Uiso 1 1 calc R
H20B H 0.3301 0.3288 0.8442 0.041 Uiso 1 1 calc R
H20C H 0.2880 0.4316 0.7991 0.041 Uiso 1 1 calc R
C21 C 0.11823(17) 0.32020(14) 0.81339(14) 0.0293(4) Uani 1 1 d .
H21A H 0.1385 0.3479 0.8775 0.035 Uiso 1 1 calc R
C22 C 0.01768(18) 0.28254(16) 0.78569(16) 0.0341(4) Uani 1 1 d .
H22A H -0.0290 0.2804 0.8316 0.041 Uiso 1 1 calc R
C23 C -0.01192(15) 0.24829(14) 0.68855(15) 0.0285(4) Uani 1 1 d .
H23A H -0.0806 0.2251 0.6674 0.034 Uiso 1 1 calc R
C24 C 0.05888(13) 0.24760(12) 0.62096(13) 0.0211(3) Uani 1 1 d .
C25 C 0.01039(14) 0.21733(14) 0.51455(14) 0.0265(3) Uani 1 1 d .
H25A H 0.0637 0.2188 0.4724 0.040 Uiso 1 1 calc R
H25B H -0.0456 0.2626 0.4882 0.040 Uiso 1 1 calc R
H25C H -0.0178 0.1513 0.5153 0.040 Uiso 1 1 calc R

loop_
_atom_site_aniso_label
_atom_site_aniso_U_11
_atom_site_aniso_U_22
_atom_site_aniso_U_33
_atom_site_aniso_U_23
_atom_site_aniso_U_13
_atom_site_aniso_U_12
N1 0.0236(6) 0.0164(5) 0.0163(6) 0.0014(4) 0.0052(5) 0.0028(5)
B1 0.0214(7) 0.0156(7) 0.0143(7) 0.0017(5) 0.0040(6) 0.0007(5)
F1 0.0271(5) 0.0281(5) 0.0220(5) 0.0085(4) 0.0120(4) 0.0067(4)
F2 0.0299(5) 0.0258(5) 0.0233(5) 0.0110(4) 0.0034(4) 0.0030(4)
F3 0.0273(6) 0.0356(6) 0.0469(7) 0.0150(5) 0.0085(5) 0.0143(5)
F4 0.0306(6) 0.0421(7) 0.0453(7) 0.0113(6) 0.0226(5) 0.0117(5)
F5 0.0299(5) 0.0281(5) 0.0218(5) 0.0077(4) 0.0115(4) 0.0020(4)
F6 0.0227(5) 0.0226(5) 0.0271(5) 0.0025(4) -0.0028(4) -0.0007(4)
F7 0.0379(6) 0.0202(5) 0.0313(6) 0.0051(4) -0.0043(5) 0.0074(4)
F8 0.0520(7) 0.0158(4) 0.0279(6) 0.0025(4) 0.0018(5) -0.0061(4)
F9 0.0298(6) 0.0255(5) 0.0416(7) -0.0004(5) 0.0016(5) -0.0098(4)
F10 0.0226(5) 0.0230(5) 0.0392(6) 0.0026(4) -0.0043(4) 0.0003(4)
F11 0.0372(6) 0.0202(5) 0.0292(6) 0.0053(4) 0.0077(4) -0.0048(4)
F12 0.0449(7) 0.0208(5) 0.0594(9) -0.0122(5) 0.0100(6) -0.0104(5)
F13 0.0357(6) 0.0508(8) 0.0408(7) -0.0317(6) 0.0022(5) -0.0026(6)
F14 0.0513(8) 0.0599(9) 0.0161(5) -0.0062(5) 0.0103(5) -0.0040(6)
F15 0.0533(7) 0.0260(5) 0.0193(5) 0.0028(4) 0.0120(5) -0.0069(5)
C1 0.0201(6) 0.0163(6) 0.0170(7) 0.0012(5) 0.0044(5) 0.0010(5)
C2 0.0196(6) 0.0192(6) 0.0170(7) 0.0017(5) 0.0046(5) 0.0015(5)
C3 0.0235(7) 0.0185(6) 0.0183(7) 0.0044(5) 0.0027(5) 0.0010(5)
C4 0.0206(7) 0.0222(7) 0.0301(9) 0.0050(6) 0.0039(6) 0.0056(6)
C5 0.0210(7) 0.0249(7) 0.0290(8) 0.0032(6) 0.0099(6) 0.0035(6)
C6 0.0234(7) 0.0193(7) 0.0184(7) 0.0033(5) 0.0066(5) 0.0006(5)
C7 0.0226(7) 0.0156(6) 0.0157(6) -0.0001(5) 0.0032(5) 0.0001(5)
C8 0.0226(7) 0.0173(6) 0.0158(7) 0.0001(5) 0.0017(5) 0.0003(5)
C9 0.0298(8) 0.0181(6) 0.0159(7) 0.0012(5) 0.0027(6) 0.0042(6)
C10 0.0357(9) 0.0155(6) 0.0166(7) -0.0006(5) 0.0050(6) -0.0024(6)
C11 0.0263(8) 0.0203(7) 0.0219(8) -0.0018(6) 0.0044(6) -0.0045(6)
C12 0.0220(7) 0.0177(6) 0.0224(8) 0.0005(5) 0.0017(6) 0.0006(5)
C13 0.0200(6) 0.0175(6) 0.0170(7) -0.0002(5) 0.0045(5) -0.0002(5)
C14 0.0226(7) 0.0186(7) 0.0239(8) -0.0011(6) 0.0052(6) -0.0003(5)
C15 0.0228(7) 0.0205(7) 0.0380(10) -0.0087(7) 0.0046(7) -0.0029(6)
C16 0.0224(7) 0.0343(9) 0.0284(9) -0.0164(7) 0.0031(6) -0.0003(6)
C17 0.0265(8) 0.0379(9) 0.0167(7) -0.0059(6) 0.0052(6) 0.0002(7)
C18 0.0249(7) 0.0232(7) 0.0176(7) -0.0005(6) 0.0052(6) -0.0006(6)
C19 0.0322(8) 0.0195(7) 0.0152(7) 0.0021(5) 0.0049(6) 0.0079(6)
C20 0.0379(9) 0.0259(8) 0.0166(7) -0.0048(6) 0.0000(6) 0.0021(7)
C21 0.0418(10) 0.0297(8) 0.0186(8) 0.0032(6) 0.0116(7) 0.0122(7)
C22 0.0405(10) 0.0377(10) 0.0291(9) 0.0089(8) 0.0200(8) 0.0121(8)
C23 0.0288(8) 0.0268(8) 0.0335(9) 0.0069(7) 0.0148(7) 0.0038(6)
C24 0.0225(7) 0.0185(6) 0.0234(8) 0.0025(5) 0.0070(6) 0.0023(5)
C25 0.0214(7) 0.0282(8) 0.0302(9) -0.0048(7) 0.0057(6) -0.0015(6)

loop_
_atom_type_symbol
_atom_type_description
_atom_type_scat_dispersion_real
_atom_type_scat_dispersion_imag
_atom_type_scat_source
C C 0.0033 0.0016 'International Tables Vol C Tables 4.2.6.8 and 6.1.1.4'
H H 0.0000 0.0000 'International Tables Vol C Tables 4.2.6.8 and 6.1.1.4'
B B 0.0013 0.0007 'International Tables Vol C Tables 4.2.6.8 and 6.1.1.4'
N N 0.0061 0.0033 'International Tables Vol C Tables 4.2.6.8 and 6.1.1.4'
F F 0.0171 0.0103 'International Tables Vol C Tables 4.2.6.8 and 6.1.1.4'

loop_
_geom_angle_atom_site_label_1
_geom_angle_atom_site_label_2
_geom_angle_atom_site_label_3
_geom_angle
C24 N1 C19 117.77(14)
C24 N1 B1 125.44(13)
C19 N1 B1 116.79(13)
C7 B1 C13 113.41(12)
C7 B1 C1 115.59(13)
C13 B1 C1 99.30(12)
C7 B1 N1 104.00(11)
C13 B1 N1 113.84(12)
C1 B1 N1 111.11(12)
C2 C1 C6 112.99(14)
C2 C1 B1 128.34(13)
C6 C1 B1 117.75(13)
F1 C2 C1 121.08(14)
F1 C2 C3 114.30(13)
C1 C2 C3 124.61(14)
F2 C3 C4 120.19(14)
F2 C3 C2 120.44(14)
C4 C3 C2 119.34(14)
F3 C4 C3 120.50(15)
F3 C4 C5 120.65(16)
C3 C4 C5 118.83(15)
F4 C5 C6 120.75(15)
F4 C5 C4 119.73(15)
C6 C5 C4 119.51(15)
F5 C6 C5 116.07(14)
F5 C6 C1 119.19(14)
C5 C6 C1 124.70(15)
C12 C7 C8 113.04(14)
C12 C7 B1 128.39(14)
C8 C7 B1 118.48(14)
F6 C8 C9 115.76(14)
F6 C8 C7 119.29(13)
C9 C8 C7 124.95(15)
F7 C9 C10 119.69(15)
F7 C9 C8 120.96(16)
C10 C9 C8 119.34(15)
F8 C10 C11 120.52(16)
F8 C10 C9 120.48(16)
C11 C10 C9 118.99(15)
F9 C11 C10 119.96(15)
F9 C11 C12 120.46(16)
C10 C11 C12 119.56(16)
F10 C12 C7 121.18(14)
F10 C12 C11 114.66(15)
C7 C12 C11 124.12(15)
C18 C13 C14 112.96(14)
C18 C13 B1 126.75(14)
C14 C13 B1 119.56(14)
F11 C14 C15 115.86(15)
F11 C14 C13 119.14(14)
C15 C14 C13 124.95(16)
F12 C15 C16 120.30(17)
F12 C15 C14 120.16(18)
C16 C15 C14 119.53(16)
F13 C16 C17 120.73(18)
F13 C16 C15 120.75(18)
C17 C16 C15 118.51(16)
F14 C17 C16 119.92(16)
F14 C17 C18 119.78(17)
C16 C17 C18 120.29(17)
F15 C18 C17 114.83(15)
F15 C18 C13 121.42(14)
C17 C18 C13 123.74(16)
N1 C19 C21 120.99(17)
N1 C19 C20 122.69(15)
C21 C19 C20 116.31(16)
C22 C21 C19 120.78(18)
C23 C22 C21 118.07(17)
C22 C23 C24 121.19(19)
N1 C24 C23 120.77(16)
N1 C24 C25 124.96(14)
C23 C24 C25 114.22(16)

loop_
_geom_bond_atom_site_label_1
_geom_bond_atom_site_label_2
_geom_bond_distance
N1 C24 1.371(2)
N1 C19 1.380(2)
N1 B1 1.661(2)
B1 C7 1.643(2)
B1 C13 1.651(2)
B1 C1 1.660(2)
F1 C2 1.3490(18)
F2 C3 1.3351(18)
F3 C4 1.3319(19)
F4 C5 1.3392(19)
F5 C6 1.3502(18)
F6 C8 1.3479(19)
F7 C9 1.3374(19)
F8 C10 1.3364(18)
F9 C11 1.335(2)
F10 C12 1.3508(19)
F11 C14 1.355(2)
F12 C15 1.344(2)
F13 C16 1.333(2)
F14 C17 1.337(2)
F15 C18 1.342(2)
C1 C2 1.389(2)
C1 C6 1.393(2)
C2 C3 1.391(2)
C3 C4 1.378(2)
C4 C5 1.382(2)
C5 C6 1.381(2)
C7 C12 1.389(2)
C7 C8 1.393(2)
C8 C9 1.377(2)
C9 C10 1.377(2)
C10 C11 1.375(2)
C11 C12 1.392(2)
C13 C18 1.392(2)
C13 C14 1.396(2)
C14 C15 1.378(2)
C15 C16 1.376(3)
C16 C17 1.375(3)
C17 C18 1.390(2)
C19 C21 1.388(2)
C19 C20 1.498(3)
C21 C22 1.373(3)
C22 C23 1.369(3)
C23 C24 1.390(2)
C24 C25 1.507(3)
